data_7131443
loop_
_publ_author_name
'Seal, Nilanjan'
'Neogi, Subhadip'

_publ_section_title
;
 Dangling carboxylic-acid functionality in a fish-bone-shaped 2D framework
 as a hydrogen-bond-donating catalyst in Friedel-Crafts alkylation.
;
_journal_issue 33
_journal_name_full 'Chemical communications (Cambridge, England)'
_journal_page_first 4954
_journal_page_last 4957
_journal_paper_doi 10.1039/d3cc00657c
_journal_volume 59
_journal_year 2023
_chemical_formula_moiety 'C61 H40 Co2 N11 O12, C31 H20 Co N5 O6'
_chemical_formula_sum 'C92 H60 Co3 N16 O18'
_chemical_formula_weight 1854.40
_space_group_crystal_system triclinic
_space_group_IT_number 2
_space_group_name_Hall '-P 1'
_space_group_name_H-M_alt 'P -1'
_symmetry_Int_Tables_number 2
_audit_creation_date 2020-01-31
_audit_creation_method
;
Olex2 1.2
(compiled 2018.05.29 svn.r3508 for OlexSys, GUI svn.r5506)
;
_audit_update_record
;
2022-11-26 deposited with the CCDC.	2023-03-20 downloaded from the CCDC.
;
_cell_angle_alpha 97.603(2)
_cell_angle_beta 97.392(2)
_cell_angle_gamma 100.151(2)
_cell_formula_units_Z 2
_cell_length_a 13.3607(9)
_cell_length_b 14.7831(9)
_cell_length_c 25.4340(18)
_cell_measurement_reflns_used 24065
_cell_measurement_temperature 302.15
_cell_measurement_theta_max 28.37
_cell_measurement_theta_min 2.29
_cell_volume 4841.6(6)
_computing_molecular_graphics 'Olex2 (Dolomanov et al., 2009)'
_computing_publication_material 'Olex2 (Dolomanov et al., 2009)'
_computing_structure_refinement 'olex2.refine (Bourhis et al., 2015)'
_diffrn_ambient_temperature 302.15
_diffrn_measured_fraction_theta_full 0.9924
_diffrn_measured_fraction_theta_max 0.9924
_diffrn_measurement_device_type 'Bruker APEX-II CCD'
_diffrn_measurement_method '\f and \w scans'
_diffrn_radiation_type 'Mo K\a'
_diffrn_radiation_wavelength 0.71073
_diffrn_reflns_av_R_equivalents 0.0819
_diffrn_reflns_av_unetI/netI 0.0691
_diffrn_reflns_limit_h_max 17
_diffrn_reflns_limit_h_min -17
_diffrn_reflns_limit_k_max 19
_diffrn_reflns_limit_k_min -19
_diffrn_reflns_limit_l_max 33
_diffrn_reflns_limit_l_min -33
_diffrn_reflns_number 137213
_diffrn_reflns_theta_full 28.3694
_diffrn_reflns_theta_max 28.37
_diffrn_reflns_theta_min 2.29
_exptl_absorpt_coefficient_mu 0.579
_exptl_crystal_colour red
_exptl_crystal_density_diffrn 1.2719
_exptl_crystal_description block
_exptl_crystal_F_000 1901.0007
_exptl_crystal_size_max 0.467
_exptl_crystal_size_mid 0.19
_exptl_crystal_size_min 0.08
_refine_diff_density_max 2.6814
_refine_diff_density_min -0.8935
_refine_diff_density_rms 0.1200
_refine_ls_d_res_high 0.7479
_refine_ls_d_res_low 8.8950
_refine_ls_goodness_of_fit_ref 1.0792
_refine_ls_hydrogen_treatment constr
_refine_ls_matrix_type full
_refine_ls_number_constraints 120
_refine_ls_number_parameters 1162
_refine_ls_number_reflns 24065
_refine_ls_number_restraints 0
_refine_ls_restrained_S_all 1.0792
_refine_ls_R_factor_all 0.1132
_refine_ls_R_factor_gt 0.0611
_refine_ls_shift/su_max 0.0002
_refine_ls_shift/su_mean 0.0001
_refine_ls_structure_factor_coef Fsqd
_refine_ls_weighting_details 'w=1/[\s^2^(Fo^2^)+(0.1016P)^2^+0.7832P] where P=(Fo^2^+2Fc^2^)/3'
_refine_ls_weighting_scheme calc
_refine_ls_wR_factor_gt 0.1735
_refine_ls_wR_factor_ref 0.2178
_reflns_Friedel_coverage 0.0
_reflns_limit_h_max 17
_reflns_limit_h_min -17
_reflns_limit_k_max 19
_reflns_limit_k_min -19
_reflns_limit_l_max 33
_reflns_limit_l_min 0
_reflns_number_gt 13488
_reflns_number_total 24065
_reflns_threshold_expression I>=2u(I)
_cod_data_source_file d3cc00657c2.cif
_cod_data_source_block CSMCRI-21
_cod_depositor_comments 'Adding full bibliography for 7131443--7131444.cif.'
_cod_database_code 7131443
_olex2_refinement_description
;
1. Fixed Uiso
 At 1.2 times of:
  All C(H) groups
2.a Aromatic/amide H refined with riding coordinates:
 C01A(H01A), C01C(H01C), C01F(H01F), C01G(H01G), C01H(H01H), C01I(H01I),
 C01K(H01K), C01L(H01L), C01M(H01M), C01N(H01N), C01O(H01O), C01T(H01T),
 C01V(H01V), C01Z(H01Z), C02B(H02B), C02C(H02C), C02E(H02E), C02G(H02G),
 C02H(H02H), C02I(H02I), C02J(H02J), C02K(H02K), C02N(H02N), C02O(H02O),
 C02P(H02P), C02Q(H02Q), C02R(H02R), C02U(H02U), C02V(H02V), C02W(H02W),
 C02X(H02X), C02Y(H02Y), C02Z(H02Z), C03C(H03C), C03E(H03E), C03F(H03F),
 C03G(H03G), C03H(H03H), C03I(H03I), C03J(H03J), C03K(H03K), C03L(H03L),
 C012(H012), C014(H014), C017(H017), C018(H018), C021(H021), C024(H024),
 C025(H025), C026(H026), C027(H027), C028(H028), C030(H030), C032(H032),
 C034(H034), C035(H035), C036(H036), C037(H037), C038(H038), C039(H039)
;
_olex2_submission_special_instructions 'No special instructions were received'

loop_
_space_group_symop_id
_space_group_symop_operation_xyz
1 x,y,z
2 -x,-y,-z

loop_
_atom_site_label
_atom_site_type_symbol
_atom_site_fract_x
_atom_site_fract_y
_atom_site_fract_z
_atom_site_U_iso_or_equiv
_atom_site_adp_type
_atom_site_occupancy
_atom_site_refinement_flags_posn
Co1 Co 0.13997(3) 0.34770(3) 0.339285(18) 0.03064(13) Uani 1.000000 .
Co2 Co 0.21552(3) 0.54785(3) 0.242044(18) 0.02799(12) Uani 1.000000 .
O1 O 0.16673(19) 0.47929(16) 0.38014(10) 0.0422(6) Uani 1.000000 .
O2 O 0.24250(18) 0.55613(16) 0.32193(9) 0.0393(6) Uani 1.000000 .
O3 O 0.2460(3) 0.9009(2) 0.74414(12) 0.0724(9) Uani 1.000000 .
Co3 Co 0.53993(3) -0.40044(3) -0.048044(16) 0.02283(11) Uani 1.000000 .
O4 O 0.1243(3) 0.9797(3) 0.73260(13) 0.0997(13) Uani 1.000000 .
O5 O 0.1626(2) 1.29064(17) 0.41284(11) 0.0532(7) Uani 1.000000 .
O6 O 0.1175(2) 1.19859(17) 0.33587(11) 0.0500(7) Uani 1.000000 .
O7 O 0.10568(17) 0.33832(15) 0.25885(9) 0.0356(5) Uani 1.000000 .
O8 O 0.19447(17) 0.41463(14) 0.20458(9) 0.0340(5) Uani 1.000000 .
O9 O 0.23609(19) -0.30161(15) 0.24479(10) 0.0409(6) Uani 1.000000 .
O10 O 0.1897(2) -0.39494(15) 0.16847(10) 0.0428(6) Uani 1.000000 .
O11 O 0.2381(3) -0.0903(2) -0.15343(12) 0.0806(10) Uani 1.000000 .
O12 O 0.1437(2) 0.0172(2) -0.16267(12) 0.0692(9) Uani 1.000000 .
O13 O 0.43796(18) 0.24842(15) 0.04350(9) 0.0373(6) Uani 1.000000 .
O14 O 0.48149(19) 0.34150(15) 0.12010(9) 0.0395(6) Uani 1.000000 .
O15 O 0.4447(3) 0.0350(3) 0.44476(13) 0.0839(11) Uani 1.000000 .
O16 O 0.5491(3) -0.0643(3) 0.45201(12) 0.0829(11) Uani 1.000000 .
O17 O 0.47832(16) -0.46696(14) 0.08672(9) 0.0307(5) Uani 1.000000 .
O18 O 0.56445(17) -0.38958(14) 0.03198(9) 0.0306(5) Uani 1.000000 .
N00W N 0.1483(2) 0.2518(2) 0.18229(13) 0.0464(8) Uani 1.000000 .
N2 N -0.0212(2) 0.3473(2) 0.34343(12) 0.0385(7) Uani 1.000000 .
N3 N -0.3271(3) 0.3716(3) 0.35467(16) 0.0605(10) Uani 1.000000 .
N4 N -0.3920(3) 0.3246(3) 0.31951(15) 0.0585(9) Uani 1.000000 .
N5 N -0.6981(2) 0.34780(19) 0.33314(12) 0.0377(7) Uani 1.000000 .
N6 N 0.1612(2) -0.00256(18) 0.08912(11) 0.0385(7) Uani 1.000000 .
N7 N 0.3799(2) 0.55423(18) 0.24545(11) 0.0305(6) Uani 1.000000 .
N8 N 0.7003(2) 0.5715(2) 0.26490(15) 0.0533(9) Uani 1.000000 .
N9 N 0.7314(2) 0.5127(2) 0.23725(15) 0.0605(10) Uani 1.000000 .
N10 N 1.0506(2) 0.53920(19) 0.24263(12) 0.0351(7) Uani 1.000000 .
N11 N 0.5092(2) -0.04879(17) 0.20027(11) 0.0356(7) Uani 1.000000 .
N12 N 0.70448(19) -0.39180(17) -0.04276(11) 0.0278(6) Uani 1.000000 .
N13 N 1.0267(2) -0.3649(2) -0.02294(13) 0.0481(8) Uani 1.000000 .
N14 N 1.0574(2) -0.4278(2) -0.04799(14) 0.0526(9) Uani 1.000000 .
N15 N 1.3757(2) -0.40636(18) -0.04676(11) 0.0316(6) Uani 1.000000 .
N19 N 0.1954(3) 0.8992(2) 0.49022(13) 0.0578(10) Uani 1.000000 .
C00P C 0.1498(2) 0.3411(2) 0.21824(13) 0.0268(7) Uani 1.000000 .
C00Q C 0.5209(2) -0.3927(2) 0.07263(12) 0.0231(6) Uani 1.000000 .
C00S C 0.4650(3) 0.2612(2) 0.09345(14) 0.0314(7) Uani 1.000000 .
C00V C 0.5160(3) -0.1345(2) 0.17027(13) 0.0303(7) Uani 1.000000 .
C00X C 0.5218(2) -0.30314(19) 0.10758(12) 0.0239(6) Uani 1.000000 .
C01A C 0.2308(3) -0.1432(2) 0.19402(14) 0.0369(8) Uani 1.000000 .
H01A H 0.2625(3) -0.1334(2) 0.22961(14) 0.0442(10) Uiso 1.000000 R
C01B C 0.2070(3) -0.3146(2) 0.19471(15) 0.0352(8) Uani 1.000000 .
C01C C 0.4414(3) 0.0905(2) 0.09483(14) 0.0363(8) Uani 1.000000 .
H01C H 0.4107(3) 0.0806(2) 0.05906(14) 0.0436(9) Uiso 1.000000 R
C01D C 0.1551(3) 0.0832(2) 0.11988(14) 0.0345(8) Uani 1.000000 .
C01E C 1.1671(3) -0.4163(3) -0.04388(16) 0.0416(9) Uani 1.000000 .
C01F C 0.9824(3) 0.4787(3) 0.20646(15) 0.0448(9) Uani 1.000000 .
H01F H 1.0067(3) 0.4421(3) 0.18026(15) 0.0538(11) Uiso 1.000000 R
C01G C 0.4642(3) -0.2178(2) 0.18138(13) 0.0332(8) Uani 1.000000 .
H01G H 0.4270(3) -0.2177(2) 0.20987(13) 0.0398(9) Uiso 1.000000 R
C01H C 0.5726(3) -0.1365(2) 0.12767(14) 0.0365(8) Uani 1.000000 .
H01H H 0.6091(3) -0.0813(2) 0.12016(14) 0.0438(10) Uiso 1.000000 R
C01I C 0.0921(3) 0.1676(2) 0.19191(14) 0.0364(8) Uani 1.000000 .
H01I H 0.0528(3) 0.1674(2) 0.21956(14) 0.0437(10) Uiso 1.000000 R
C01J C 0.2063(3) 0.6427(2) 0.39926(14) 0.0369(8) Uani 1.000000 .
C01K C 0.7474(2) -0.4528(2) -0.07185(14) 0.0323(7) Uani 1.000000 .
H01K H 0.7041(2) -0.5004(2) -0.09629(14) 0.0387(9) Uiso 1.000000 R
C01L C 0.2216(3) -0.0679(2) 0.16825(14) 0.0400(9) Uani 1.000000 .
H01L H 0.2493(3) -0.0080(2) 0.18628(14) 0.0480(10) Uiso 1.000000 R
C01M C 0.2114(3) 0.1663(2) 0.11023(13) 0.0352(8) Uani 1.000000 .
H01M H 0.2522(3) 0.1659(2) 0.08323(13) 0.0422(9) Uiso 1.000000 R
C01N C 1.3049(3) -0.4763(2) -0.07522(15) 0.0402(9) Uani 1.000000 .
H01N H 1.3270(3) -0.5223(2) -0.09685(15) 0.0483(10) Uiso 1.000000 R
C01O C 0.0952(3) 0.0843(2) 0.16009(15) 0.0386(8) Uani 1.000000 .
H01O H 0.0564(3) 0.0289(2) 0.16600(15) 0.0464(10) Uiso 1.000000 R
C01P C 0.2049(3) 0.5527(2) 0.36430(14) 0.0330(7) Uani 1.000000 .
C01Q C 0.5043(3) -0.0427(2) 0.25625(14) 0.0379(8) Uani 1.000000 .
C01R C 0.4986(3) 0.0285(2) 0.17351(13) 0.0321(7) Uani 1.000000 .
C01S C 0.9169(3) -0.3790(3) -0.03079(15) 0.0384(8) Uani 1.000000 .
C01T C 0.4497(3) 0.0150(2) 0.12122(14) 0.0388(8) Uani 1.000000 .
H01T H 0.4220(3) -0.0451(2) 0.10343(14) 0.0466(10) Uiso 1.000000 R
C01V C 0.1441(3) -0.2459(2) 0.11503(14) 0.0384(8) Uani 1.000000 .
H01V H 0.1193(3) -0.3060(2) 0.09659(14) 0.0461(10) Uiso 1.000000 R
C01X C 0.5909(3) 0.5613(3) 0.25715(15) 0.0412(9) Uani 1.000000 .
C01Y C 0.1582(3) 1.1289(2) 0.41279(16) 0.0459(9) Uani 1.000000 .
C01Z C 0.2563(3) 0.8093(2) 0.41765(16) 0.0495(10) Uani 1.000000 .
H01Z H 0.2935(3) 0.8639(2) 0.40976(16) 0.0594(12) Uiso 1.000000 R
C02B C 0.8521(3) -0.4486(2) -0.06752(15) 0.0384(8) Uani 1.000000 .
H02B H 0.8785(3) -0.4919(2) -0.08888(15) 0.0461(10) Uiso 1.000000 R
C02C C -0.5736(3) 0.2713(3) 0.29686(17) 0.0542(11) Uani 1.000000 .
H02C H -0.5600(3) 0.2218(3) 0.27411(17) 0.0650(13) Uiso 1.000000 R
C02D C -0.4948(3) 0.3380(3) 0.32604(17) 0.0484(10) Uani 1.000000 .
C02E C 0.1312(3) -0.1701(2) 0.08942(14) 0.0381(8) Uani 1.000000 .
H02E H 0.0956(3) -0.1796(2) 0.05462(14) 0.0457(10) Uiso 1.000000 R
C02G C -0.0942(3) 0.3151(3) 0.30193(17) 0.0478(10) Uani 1.000000 .
H02G H -0.0761(3) 0.2876(3) 0.27041(17) 0.0574(12) Uiso 1.000000 R
C02H C 0.2553(3) 0.7256(2) 0.38669(15) 0.0439(9) Uani 1.000000 .
H02H H 0.2882(3) 0.7247(2) 0.35661(15) 0.0527(11) Uiso 1.000000 R
C02I C 0.5242(3) 0.4915(2) 0.22156(15) 0.0406(9) Uani 1.000000 .
H02I H 0.5488(3) 0.4459(2) 0.20102(15) 0.0487(10) Uiso 1.000000 R
C02J C 0.4373(3) 0.0163(3) 0.33473(15) 0.0490(10) Uani 1.000000 .
H02J H 0.3949(3) 0.0520(3) 0.35039(15) 0.0588(12) Uiso 1.000000 R
C02K C 1.0135(3) 0.5910(3) 0.27905(17) 0.0505(10) Uani 1.000000 .
H02K H 1.0602(3) 0.6331(3) 0.30513(17) 0.0607(12) Uiso 1.000000 R
C02L C 0.8411(3) 0.5237(3) 0.24237(16) 0.0461(9) Uani 1.000000 .
C02M C 0.1892(3) 0.9236(3) 0.65594(16) 0.0490(10) Uani 1.000000 .
C02N C 0.5642(3) -0.0894(3) 0.28811(15) 0.0472(10) Uani 1.000000 .
H02N H 0.6075(3) -0.1246(3) 0.27291(15) 0.0567(12) Uiso 1.000000 R
C02O C 0.4457(3) 0.6220(2) 0.27990(15) 0.0417(9) Uani 1.000000 .
H02O H 0.4191(3) 0.6665(2) 0.30017(15) 0.0500(11) Uiso 1.000000 R
C02P C 0.8779(3) 0.4671(3) 0.20545(17) 0.0517(10) Uani 1.000000 .
H02P H 0.8330(3) 0.4218(3) 0.18026(17) 0.0621(12) Uiso 1.000000 R
C02Q C 0.8733(3) -0.3160(3) -0.00038(16) 0.0470(10) Uani 1.000000 .
H02Q H 0.9149(3) -0.2682(3) 0.02465(16) 0.0563(12) Uiso 1.000000 R
C02R C 0.2592(3) 0.8787(3) 0.63323(16) 0.0516(10) Uani 1.000000 .
H02R H 0.3055(3) 0.8537(3) 0.65477(16) 0.0620(12) Uiso 1.000000 R
C02S C 0.1895(4) 0.9344(3) 0.71453(17) 0.0534(10) Uani 1.000000 .
C02T C 0.1843(3) -0.0212(3) -0.07648(16) 0.0483(10) Uani 1.000000 .
C02U C 0.2383(3) -0.0718(3) -0.04472(16) 0.0535(10) Uani 1.000000 .
H02U H 0.2790(3) -0.1099(3) -0.05976(16) 0.0642(12) Uiso 1.000000 R
C02V C 0.4409(3) 0.0098(2) 0.28056(15) 0.0431(9) Uani 1.000000 .
H02V H 0.4004(3) 0.0410(2) 0.25979(15) 0.0517(11) Uiso 1.000000 R
C02W C 0.1996(4) 1.1409(3) 0.46614(17) 0.0574(12) Uani 1.000000 .
H02W H 0.2187(4) 1.2007(3) 0.48563(17) 0.0689(14) Uiso 1.000000 R
C02X C 0.5508(3) 0.6286(3) 0.28660(16) 0.0501(10) Uani 1.000000 .
H02X H 0.5942(3) 0.6772(3) 0.31037(16) 0.0601(12) Uiso 1.000000 R
C02Y C 1.2014(3) -0.4846(3) -0.07451(16) 0.0443(9) Uani 1.000000 .
H02Y H 1.1551(3) -0.5357(3) -0.09450(16) 0.0532(11) Uiso 1.000000 R
C02Z C 0.1202(3) 0.0439(3) 0.00122(16) 0.0493(10) Uani 1.000000 .
H02Z H 0.0812(3) 0.0837(3) 0.01624(16) 0.0592(12) Uiso 1.000000 R
C03A C 0.1818(3) 0.9754(2) 0.46347(16) 0.0489(10) Uani 1.000000 .
C03B C 0.4967(4) -0.0184(3) 0.42470(17) 0.0540(11) Uani 1.000000 .
C03C C 0.1540(4) 0.7303(3) 0.47384(16) 0.0614(13) Uani 1.000000 .
H03C H 0.1196(4) 0.7313(3) 0.50341(16) 0.0737(15) Uiso 1.000000 R
C03D C -0.2234(3) 0.3608(3) 0.34878(18) 0.0494(10) Uani 1.000000 .
C03E C 0.1396(3) 0.9626(3) 0.40982(16) 0.0542(11) Uani 1.000000 .
H03E H 0.1175(3) 0.9028(3) 0.39059(16) 0.0651(13) Uiso 1.000000 R
C03F C -0.1959(3) 0.3200(3) 0.30264(18) 0.0534(11) Uani 1.000000 .
H03F H -0.2450(3) 0.2961(3) 0.27238(18) 0.0640(13) Uiso 1.000000 R
C03G C 0.2609(4) 0.8708(3) 0.57892(17) 0.0594(12) Uani 1.000000 .
H03G H 0.3094(4) 0.8417(3) 0.56408(17) 0.0713(14) Uiso 1.000000 R
C03H C -0.0495(3) 0.3854(3) 0.38822(19) 0.0664(13) Uani 1.000000 .
H03H H 0.0013(3) 0.4083(3) 0.41790(19) 0.0797(15) Uiso 1.000000 R
C03I C -0.5181(3) 0.4121(3) 0.35722(19) 0.0592(12) Uani 1.000000 .
H03I H -0.4662(3) 0.4599(3) 0.37620(19) 0.0710(14) Uiso 1.000000 R
C03J C -0.1483(3) 0.3928(3) 0.39336(19) 0.0694(14) Uani 1.000000 .
H03J H -0.1646(3) 0.4185(3) 0.42578(19) 0.0832(16) Uiso 1.000000 R
C03K C 0.1200(4) 0.9577(4) 0.62339(19) 0.0712(14) Uani 1.000000 .
H03K H 0.0721(4) 0.9875(4) 0.63827(19) 0.0854(16) Uiso 1.000000 R
C03L C 0.1205(4) 0.9483(3) 0.56864(19) 0.0714(14) Uani 1.000000 .
H03L H 0.0725(4) 0.9711(3) 0.54689(19) 0.0856(16) Uiso 1.000000 R
C011 C 0.1717(3) -0.0804(2) 0.11603(14) 0.0341(8) Uani 1.000000 .
C012 C 0.2065(3) 0.2492(2) 0.14098(13) 0.0344(8) Uani 1.000000 .
H012 H 0.2430(3) 0.3046(2) 0.13379(13) 0.0413(9) Uiso 1.000000 R
C013 C 0.4786(3) 0.1806(2) 0.12152(13) 0.0309(7) Uani 1.000000 .
C014 C 0.5742(3) -0.2199(2) 0.09682(14) 0.0333(8) Uani 1.000000 .
H014 H 0.6113(3) -0.2203(2) 0.06825(14) 0.0399(9) Uiso 1.000000 R
C016 C 0.1933(3) -0.2330(2) 0.16742(14) 0.0340(8) Uani 1.000000 .
C017 C 0.5268(3) 0.1939(2) 0.17399(14) 0.0343(8) Uani 1.000000 .
H017 H 0.5520(3) 0.2541(2) 0.19221(14) 0.0412(9) Uiso 1.000000 R
C018 C 0.4674(3) -0.3012(2) 0.15034(13) 0.0315(7) Uani 1.000000 .
H018 H 0.4324(3) -0.3566(2) 0.15831(13) 0.0378(9) Uiso 1.000000 R
C020 C 0.4973(3) -0.0310(3) 0.36604(15) 0.0455(9) Uani 1.000000 .
C021 C 1.3420(3) -0.3408(3) -0.01617(16) 0.0437(9) Uani 1.000000 .
H021 H 1.3905(3) -0.2917(3) 0.00438(16) 0.0524(11) Uiso 1.000000 R
C022 C 0.1448(3) 1.2107(3) 0.38553(17) 0.0429(9) Uani 1.000000 .
C023 C 0.1710(3) -0.0085(2) 0.03349(15) 0.0412(9) Uani 1.000000 .
C024 C 0.4201(2) 0.4909(2) 0.21710(14) 0.0348(8) Uani 1.000000 .
H024 H 0.3754(2) 0.4437(2) 0.19299(14) 0.0418(9) Uiso 1.000000 R
C025 C 1.2386(3) -0.3421(3) -0.01349(17) 0.0495(10) Uani 1.000000 .
H025 H 1.2179(3) -0.2949(3) 0.00789(17) 0.0594(12) Uiso 1.000000 R
C026 C 0.7685(3) -0.3248(2) -0.00755(15) 0.0424(9) Uani 1.000000 .
H026 H 0.7405(3) -0.2819(2) 0.01315(15) 0.0509(11) Uiso 1.000000 R
C027 C 0.5382(3) 0.1189(2) 0.19992(13) 0.0356(8) Uani 1.000000 .
H027 H 0.5724(3) 0.1289(2) 0.23506(13) 0.0428(10) Uiso 1.000000 R
C028 C -0.6734(3) 0.2789(3) 0.30186(16) 0.0478(10) Uani 1.000000 .
H028 H -0.7264(3) 0.2329(3) 0.28211(16) 0.0574(11) Uiso 1.000000 R
C029 C 0.2021(3) 0.8130(2) 0.46069(15) 0.0468(10) Uani 1.000000 .
C030 C 0.9106(3) 0.5865(3) 0.28078(18) 0.0579(11) Uani 1.000000 .
H030 H 0.8884(3) 0.6246(3) 0.30710(18) 0.0694(14) Uiso 1.000000 R
C031 C 0.1914(4) 0.9054(3) 0.54628(16) 0.0498(10) Uani 1.000000 .
C032 C 0.1563(4) 0.6455(3) 0.44336(16) 0.0563(12) Uani 1.000000 .
H032 H 0.1239(4) 0.5904(3) 0.45284(16) 0.0676(14) Uiso 1.000000 R
C033 C 0.1879(3) -0.0302(3) -0.13408(17) 0.0526(10) Uani 1.000000 .
C034 C -0.6210(3) 0.4142(3) 0.35987(18) 0.0553(11) Uani 1.000000 .
H034 H -0.6367(3) 0.4642(3) 0.38128(18) 0.0663(13) Uiso 1.000000 R
C035 C 0.2133(4) 1.0656(3) 0.49152(17) 0.0573(11) Uani 1.000000 .
H035 H 0.2436(4) 1.0754(3) 0.52735(17) 0.0687(14) Uiso 1.000000 R
C036 C 0.5589(3) -0.0832(3) 0.34226(16) 0.0531(10) Uani 1.000000 .
H036 H 0.5982(3) -0.1153(3) 0.36309(16) 0.0637(13) Uiso 1.000000 R
C037 C 0.1302(3) 1.0390(3) 0.38477(16) 0.0502(10) Uani 1.000000 .
H037 H 0.1045(3) 1.0297(3) 0.34830(16) 0.0602(12) Uiso 1.000000 R
C038 C 0.2311(3) -0.0650(3) 0.00958(16) 0.0490(10) Uani 1.000000 .
H038 H 0.2674(3) -0.0992(3) 0.03055(16) 0.0588(12) Uiso 1.000000 R
C039 C 0.1273(3) 0.0373(3) -0.05245(16) 0.0526(10) Uani 1.000000 .
H039 H 0.0929(3) 0.0731(3) -0.07317(16) 0.0632(12) Uiso 1.000000 R

loop_
_atom_site_aniso_label
_atom_site_aniso_U_11
_atom_site_aniso_U_22
_atom_site_aniso_U_33
_atom_site_aniso_U_12
_atom_site_aniso_U_13
_atom_site_aniso_U_23
Co1 0.0284(2) 0.0285(2) 0.0372(3) 0.00827(18) 0.0089(2) 0.00562(19)
Co2 0.0258(2) 0.0248(2) 0.0350(3) 0.00710(17) 0.00827(19) 0.00429(18)
O1 0.0490(16) 0.0302(13) 0.0487(16) 0.0046(11) 0.0176(12) 0.0058(11)
O2 0.0420(14) 0.0424(14) 0.0357(14) 0.0119(11) 0.0127(11) 0.0032(11)
O3 0.084(2) 0.102(3) 0.0388(18) 0.041(2) 0.0101(16) 0.0077(17)
Co3 0.0224(2) 0.0198(2) 0.0280(2) 0.00620(16) 0.00735(17) 0.00382(16)
O4 0.117(3) 0.155(4) 0.052(2) 0.081(3) 0.027(2) 0.019(2)
O5 0.070(2) 0.0375(15) 0.0559(18) 0.0171(13) 0.0094(15) 0.0117(13)
O6 0.0561(17) 0.0442(15) 0.0532(18) 0.0123(13) 0.0054(14) 0.0197(13)
O7 0.0348(13) 0.0398(13) 0.0338(14) 0.0092(10) 0.0109(11) 0.0034(10)
O8 0.0350(13) 0.0246(11) 0.0450(15) 0.0071(9) 0.0151(11) 0.0039(10)
O9 0.0495(16) 0.0349(13) 0.0395(15) 0.0102(11) 0.0054(12) 0.0087(11)
O10 0.0577(17) 0.0248(12) 0.0475(16) 0.0111(11) 0.0120(13) 0.0040(11)
O11 0.104(3) 0.098(3) 0.047(2) 0.041(2) 0.0207(19) 0.0038(17)
O12 0.070(2) 0.098(3) 0.0443(18) 0.0205(19) 0.0154(15) 0.0168(17)
O13 0.0485(15) 0.0305(12) 0.0352(14) 0.0115(11) 0.0050(11) 0.0099(10)
O14 0.0586(16) 0.0245(12) 0.0377(14) 0.0123(11) 0.0085(12) 0.0070(10)
O15 0.110(3) 0.113(3) 0.0435(19) 0.054(2) 0.0243(19) 0.0109(18)
O16 0.114(3) 0.110(3) 0.0360(18) 0.049(2) 0.0104(18) 0.0175(18)
O17 0.0335(13) 0.0200(11) 0.0399(14) 0.0050(9) 0.0136(10) 0.0015(9)
O18 0.0332(13) 0.0334(12) 0.0275(12) 0.0095(10) 0.0107(10) 0.0028(9)
N00W 0.0450(19) 0.0420(18) 0.055(2) 0.0137(14) 0.0106(16) 0.0060(15)
N2 0.0317(16) 0.0419(17) 0.0454(19) 0.0099(13) 0.0126(14) 0.0092(14)
N3 0.038(2) 0.069(2) 0.076(3) 0.0188(18) 0.0161(19) 0.002(2)
N4 0.0357(19) 0.067(2) 0.069(3) 0.0079(17) 0.0086(18) -0.0018(19)
N5 0.0293(16) 0.0369(16) 0.0473(19) 0.0083(13) 0.0071(14) 0.0052(14)
N6 0.058(2) 0.0232(14) 0.0343(17) 0.0114(13) 0.0056(14) 0.0017(12)
N7 0.0254(14) 0.0326(15) 0.0350(16) 0.0075(11) 0.0086(12) 0.0045(12)
N8 0.0288(17) 0.059(2) 0.069(2) 0.0100(15) 0.0071(16) -0.0047(18)
N9 0.0314(18) 0.064(2) 0.079(3) 0.0075(16) 0.0079(17) -0.0122(19)
N10 0.0282(15) 0.0378(16) 0.0419(18) 0.0112(12) 0.0074(13) 0.0066(13)
N11 0.063(2) 0.0219(13) 0.0250(15) 0.0160(13) 0.0081(14) 0.0030(11)
N12 0.0205(13) 0.0307(14) 0.0340(16) 0.0075(11) 0.0085(11) 0.0041(11)
N13 0.0265(16) 0.058(2) 0.058(2) 0.0114(14) 0.0083(15) -0.0041(16)
N14 0.0286(17) 0.057(2) 0.068(2) 0.0093(15) 0.0105(16) -0.0071(17)
N15 0.0233(14) 0.0342(15) 0.0404(17) 0.0106(12) 0.0071(12) 0.0078(12)
N19 0.111(3) 0.0305(17) 0.038(2) 0.0209(18) 0.020(2) 0.0078(14)
C00P 0.0193(15) 0.0277(16) 0.0342(19) 0.0095(12) 0.0034(13) 0.0022(13)
C00Q 0.0192(15) 0.0246(15) 0.0255(17) 0.0065(12) 0.0026(12) 0.0021(12)
C00S 0.0337(18) 0.0283(17) 0.035(2) 0.0092(14) 0.0102(15) 0.0070(14)
C00V 0.0412(19) 0.0229(16) 0.0290(18) 0.0146(14) 0.0059(15) 0.0004(13)
C00X 0.0281(16) 0.0210(14) 0.0232(16) 0.0057(12) 0.0070(13) 0.0019(12)
C01A 0.044(2) 0.0315(18) 0.033(2) 0.0076(15) -0.0008(16) 0.0032(14)
C01B 0.0333(19) 0.0308(18) 0.046(2) 0.0100(14) 0.0135(16) 0.0098(16)
C01C 0.048(2) 0.0296(17) 0.0309(19) 0.0097(15) 0.0016(16) 0.0035(14)
C01D 0.042(2) 0.0275(17) 0.034(2) 0.0090(15) 0.0021(16) 0.0041(14)
C01E 0.0219(17) 0.054(2) 0.050(2) 0.0070(16) 0.0081(16) 0.0084(18)
C01F 0.034(2) 0.057(2) 0.045(2) 0.0188(18) 0.0054(17) 0.0009(18)
C01G 0.045(2) 0.0278(17) 0.0323(19) 0.0110(14) 0.0178(16) 0.0074(14)
C01H 0.048(2) 0.0235(16) 0.040(2) 0.0041(15) 0.0142(17) 0.0071(14)
C01I 0.038(2) 0.0295(17) 0.043(2) 0.0034(14) 0.0143(16) 0.0062(15)
C01J 0.044(2) 0.0341(18) 0.035(2) 0.0118(15) 0.0096(16) 0.0059(15)
C01K 0.0249(17) 0.0323(17) 0.038(2) 0.0053(13) 0.0064(14) -0.0012(14)
C01L 0.050(2) 0.0238(17) 0.040(2) 0.0045(15) -0.0029(17) -0.0034(14)
C01M 0.046(2) 0.0316(18) 0.0302(19) 0.0097(15) 0.0141(16) 0.0016(14)
C01N 0.0257(18) 0.041(2) 0.052(2) 0.0105(15) -0.0003(16) 0.0010(17)
C01O 0.042(2) 0.0242(17) 0.047(2) 0.0001(15) 0.0076(17) 0.0055(15)
C01P 0.0291(18) 0.0305(17) 0.039(2) 0.0093(14) 0.0062(15) 0.0003(15)
C01Q 0.055(2) 0.0293(17) 0.0286(19) 0.0077(16) 0.0059(17) 0.0025(14)
C01R 0.047(2) 0.0244(16) 0.0283(18) 0.0120(14) 0.0076(15) 0.0061(13)
C01S 0.0234(17) 0.050(2) 0.045(2) 0.0115(15) 0.0103(16) 0.0072(17)
C01T 0.057(2) 0.0229(17) 0.035(2) 0.0079(15) 0.0044(17) 0.0013(14)
C01V 0.051(2) 0.0231(16) 0.039(2) 0.0044(15) 0.0067(17) 0.0016(14)
C01X 0.0259(18) 0.049(2) 0.050(2) 0.0111(16) 0.0080(16) 0.0051(18)
C01Y 0.058(3) 0.035(2) 0.048(2) 0.0124(18) 0.009(2) 0.0144(17)
C01Z 0.072(3) 0.0279(19) 0.050(2) 0.0031(18) 0.021(2) 0.0087(17)
C02B 0.0277(18) 0.0378(19) 0.051(2) 0.0113(15) 0.0129(16) -0.0004(16)
C02C 0.043(2) 0.057(3) 0.062(3) 0.0178(19) 0.013(2) -0.010(2)
C02D 0.031(2) 0.056(2) 0.062(3) 0.0123(18) 0.0120(19) 0.014(2)
C02E 0.046(2) 0.0322(18) 0.032(2) 0.0040(15) -0.0001(16) 0.0023(15)
C02G 0.032(2) 0.059(2) 0.052(3) 0.0100(18) 0.0150(18) 0.0018(19)
C02H 0.063(3) 0.0356(19) 0.040(2) 0.0119(17) 0.0262(19) 0.0091(16)
C02I 0.0296(19) 0.044(2) 0.049(2) 0.0123(16) 0.0097(17) -0.0012(17)
C02J 0.061(3) 0.052(2) 0.034(2) 0.014(2) 0.0124(19) -0.0001(17)
C02K 0.031(2) 0.053(2) 0.063(3) 0.0120(17) 0.0038(19) -0.0085(19)
C02L 0.0268(19) 0.058(2) 0.055(3) 0.0135(17) 0.0071(17) 0.0071(19)
C02M 0.058(3) 0.054(2) 0.036(2) 0.015(2) 0.0094(19) 0.0049(18)
C02N 0.067(3) 0.042(2) 0.037(2) 0.0243(19) 0.0077(19) 0.0051(17)
C02O 0.0309(19) 0.045(2) 0.047(2) 0.0088(16) 0.0104(17) -0.0072(17)
C02P 0.028(2) 0.060(3) 0.062(3) 0.0110(18) 0.0002(18) -0.006(2)
C02Q 0.0261(19) 0.055(2) 0.051(2) 0.0020(16) 0.0038(17) -0.0143(18)
C02R 0.075(3) 0.046(2) 0.039(2) 0.024(2) 0.010(2) 0.0095(18)
C02S 0.064(3) 0.059(3) 0.040(2) 0.020(2) 0.010(2) 0.002(2)
C02T 0.050(2) 0.052(2) 0.037(2) 0.0025(19) 0.0049(19) 0.0018(18)
C02U 0.062(3) 0.055(3) 0.045(3) 0.019(2) 0.013(2) 0.0012(19)
C02V 0.056(2) 0.039(2) 0.037(2) 0.0147(17) 0.0089(18) 0.0055(16)
C02W 0.088(3) 0.032(2) 0.050(3) 0.013(2) -0.002(2) 0.0060(18)
C02X 0.031(2) 0.053(2) 0.058(3) 0.0039(17) 0.0019(18) -0.0125(19)
C02Y 0.031(2) 0.040(2) 0.057(3) 0.0062(16) -0.0016(17) 0.0003(18)
C02Z 0.062(3) 0.048(2) 0.040(2) 0.020(2) 0.007(2) 0.0029(18)
C03A 0.081(3) 0.0308(19) 0.040(2) 0.0199(19) 0.014(2) 0.0113(16)
C03B 0.064(3) 0.062(3) 0.035(2) 0.009(2) 0.011(2) 0.008(2)
C03C 0.109(4) 0.037(2) 0.045(3) 0.013(2) 0.038(2) 0.0063(18)
C03D 0.035(2) 0.058(2) 0.061(3) 0.0149(18) 0.017(2) 0.011(2)
C03E 0.084(3) 0.033(2) 0.043(2) 0.010(2) 0.005(2) 0.0049(17)
C03F 0.036(2) 0.065(3) 0.061(3) 0.0119(19) 0.010(2) 0.010(2)
C03G 0.085(3) 0.049(2) 0.053(3) 0.029(2) 0.022(2) 0.008(2)
C03H 0.033(2) 0.099(4) 0.061(3) 0.007(2) 0.011(2) -0.004(3)
C03I 0.029(2) 0.054(3) 0.088(4) 0.0096(18) -0.000(2) -0.004(2)
C03J 0.041(3) 0.107(4) 0.059(3) 0.020(2) 0.018(2) -0.005(3)
C03K 0.075(3) 0.099(4) 0.050(3) 0.048(3) 0.013(2) 0.003(3)
C03L 0.093(4) 0.083(3) 0.049(3) 0.043(3) 0.009(3) 0.015(2)
C011 0.045(2) 0.0207(16) 0.037(2) 0.0069(14) 0.0066(16) 0.0047(14)
C012 0.043(2) 0.0269(17) 0.036(2) 0.0038(14) 0.0179(16) 0.0071(14)
C013 0.0372(19) 0.0263(16) 0.0332(19) 0.0118(14) 0.0096(15) 0.0077(14)
C014 0.0366(19) 0.0282(17) 0.037(2) 0.0062(14) 0.0162(15) 0.0032(14)
C016 0.038(2) 0.0278(17) 0.036(2) 0.0068(14) 0.0082(16) 0.0044(14)
C017 0.044(2) 0.0237(16) 0.035(2) 0.0082(14) 0.0038(16) 0.0029(14)
C018 0.0406(19) 0.0187(15) 0.038(2) 0.0061(13) 0.0150(16) 0.0070(13)
C020 0.058(3) 0.047(2) 0.029(2) 0.0062(19) 0.0067(18) 0.0033(16)
C021 0.0269(19) 0.046(2) 0.055(2) 0.0095(16) 0.0082(17) -0.0080(18)
C022 0.040(2) 0.041(2) 0.051(3) 0.0096(17) 0.0102(18) 0.0157(18)
C023 0.049(2) 0.0325(19) 0.040(2) 0.0048(16) 0.0081(18) 0.0040(15)
C024 0.0253(17) 0.0393(19) 0.039(2) 0.0076(14) 0.0068(15) -0.0012(15)
C025 0.033(2) 0.053(2) 0.061(3) 0.0156(18) 0.0116(19) -0.0088(19)
C026 0.0254(18) 0.045(2) 0.053(2) 0.0063(15) 0.0114(16) -0.0118(17)
C027 0.053(2) 0.0277(17) 0.0271(19) 0.0156(15) 0.0030(16) 0.0013(14)
C028 0.033(2) 0.052(2) 0.056(3) 0.0104(17) 0.0069(18) -0.0064(19)
C029 0.078(3) 0.0292(19) 0.035(2) 0.0158(18) 0.010(2) 0.0030(15)
C030 0.034(2) 0.069(3) 0.068(3) 0.016(2) 0.012(2) -0.010(2)
C031 0.080(3) 0.034(2) 0.039(2) 0.020(2) 0.012(2) 0.0060(17)
C032 0.093(3) 0.032(2) 0.047(2) 0.004(2) 0.032(2) 0.0062(17)
C033 0.047(2) 0.066(3) 0.043(3) 0.007(2) 0.011(2) 0.007(2)
C034 0.033(2) 0.050(2) 0.077(3) 0.0148(18) 0.001(2) -0.009(2)
C035 0.091(3) 0.038(2) 0.042(2) 0.022(2) -0.001(2) 0.0035(18)
C036 0.074(3) 0.051(2) 0.037(2) 0.023(2) 0.003(2) 0.0117(18)
C037 0.067(3) 0.042(2) 0.042(2) 0.0145(19) 0.005(2) 0.0097(18)
C038 0.059(3) 0.044(2) 0.043(2) 0.0135(19) 0.008(2) 0.0032(18)
C039 0.060(3) 0.056(3) 0.041(2) 0.012(2) 0.003(2) 0.0098(19)

loop_
_atom_type_symbol
_atom_type_scat_dispersion_real
_atom_type_scat_dispersion_imag
_atom_type_scat_Cromer_Mann_a1
_atom_type_scat_Cromer_Mann_a2
_atom_type_scat_Cromer_Mann_a3
_atom_type_scat_Cromer_Mann_a4
_atom_type_scat_Cromer_Mann_b1
_atom_type_scat_Cromer_Mann_b2
_atom_type_scat_Cromer_Mann_b3
_atom_type_scat_Cromer_Mann_b4
_atom_type_scat_Cromer_Mann_c
_atom_type_scat_source
_atom_type_scat_dispersion_source
H 0.00000 0.00000 0.49300 0.32291 0.14019 0.04081 10.51090 26.12570 3.14236 57.79970 0.0030380000826 'International Tables Volume C Table 6.1.1.4 (pp. 500-502)' 'Henke, Gullikson and Davis, At. Data and Nucl. Data Tables, 1993, 54, 2'
C 0.00347 0.00161 2.31000 1.02000 1.58860 0.86500 20.84390 10.20750 0.56870 51.65120 0.215599998832 'International Tables Volume C Table 6.1.1.4 (pp. 500-502)' 'Henke, Gullikson and Davis, At. Data and Nucl. Data Tables, 1993, 54, 2'
Co 0.35655 0.96576 12.28410 7.34090 4.00340 2.34880 4.27910 0.27840 13.53590 71.16920 1.01180005074 'International Tables Volume C Table 6.1.1.4 (pp. 500-502)' 'Henke, Gullikson and Davis, At. Data and Nucl. Data Tables, 1993, 54, 2'
O 0.01158 0.00611 3.04850 2.28680 1.54630 0.86700 13.27710 5.70110 0.32390 32.90890 0.250800013542 'International Tables Volume C Table 6.1.1.4 (pp. 500-502)' 'Henke, Gullikson and Davis, At. Data and Nucl. Data Tables, 1993, 54, 2'
N 0.00653 0.00323 12.21260 3.13220 2.01250 1.16630 0.00570 9.89330 28.99750 0.58260 -11.5290002823 'International Tables Volume C Table 6.1.1.4 (pp. 500-502)' 'Henke, Gullikson and Davis, At. Data and Nucl. Data Tables, 1993, 54, 2'

loop_
_geom_angle_atom_site_label_1
_geom_angle_atom_site_label_2
_geom_angle_atom_site_label_3
_geom_angle
_geom_angle_site_symmetry_1
_geom_angle_site_symmetry_3
_geom_angle_publ_flag
O5 Co1 O1 91.72(10) 1_545 . ?
O6 Co1 O1 152.14(10) 1_545 . ?
O6 Co1 O5 60.60(10) 1_545 1_545 ?
O7 Co1 O1 114.41(10) . . ?
O7 Co1 O5 153.84(10) . 1_545 ?
O7 Co1 O6 93.25(10) . 1_545 ?
N2 Co1 O1 85.78(10) . . ?
N2 Co1 O5 92.96(11) . 1_545 ?
N2 Co1 O6 92.16(10) . 1_545 ?
N2 Co1 O7 87.93(10) . . ?
N5 Co1 O1 94.78(10) 1_655 . ?
N5 Co1 O5 88.19(11) 1_655 1_545 ?
N5 Co1 O6 87.88(10) 1_655 1_545 ?
N5 Co1 O7 90.79(10) 1_655 . ?
N5 Co1 N2 178.71(11) 1_655 . ?
C022 Co1 O1 122.15(12) 1_545 . ?
C022 Co1 O5 30.43(11) 1_545 1_545 ?
C022 Co1 O6 30.23(11) 1_545 1_545 ?
C022 Co1 O7 123.42(12) 1_545 . ?
C022 Co1 N2 94.47(11) 1_545 . ?
C022 Co1 N5 86.22(11) 1_545 1_655 ?
O8 Co2 O2 111.49(9) . . ?
O9 Co2 O2 94.04(9) 1_565 . ?
O9 Co2 O8 154.25(9) 1_565 . ?
O10 Co2 O2 153.82(9) 1_565 . ?
O10 Co2 O8 94.63(9) 1_565 . ?
O10 Co2 O9 60.03(9) 1_565 1_565 ?
N7 Co2 O2 85.77(10) . . ?
N7 Co2 O8 87.56(9) . . ?
N7 Co2 O9 91.15(9) . 1_565 ?
N7 Co2 O10 97.51(10) . 1_565 ?
N10 Co2 O2 91.50(10) 1_455 . ?
N10 Co2 O8 92.53(10) 1_455 . ?
N10 Co2 O9 90.03(10) 1_455 1_565 ?
N10 Co2 O10 85.38(10) 1_455 1_565 ?
N10 Co2 N7 177.09(10) 1_455 . ?
C01B Co2 O2 124.00(11) 1_565 . ?
C01B Co2 O8 124.51(11) 1_565 . ?
C01B Co2 O9 30.20(10) 1_565 1_565 ?
C01B Co2 O10 29.90(10) 1_565 1_565 ?
C01B Co2 N7 96.46(10) 1_565 . ?
C01B Co2 N10 85.89(10) 1_565 1_455 ?
C01P O1 Co1 127.2(2) . . ?
C01P O2 Co2 146.9(2) . . ?
O14 Co3 O13 60.25(9) 2_655 2_655 ?
O17 Co3 O13 154.33(9) 2_645 2_655 ?
O17 Co3 O14 94.65(9) 2_645 2_655 ?
O18 Co3 O13 91.76(9) . 2_655 ?
O18 Co3 O14 151.80(9) . 2_655 ?
O18 Co3 O17 113.53(9) . 2_645 ?
N12 Co3 O13 90.06(9) . 2_655 ?
N12 Co3 O14 96.90(10) . 2_655 ?
N12 Co3 O17 87.65(9) . 2_645 ?
N12 Co3 O18 85.68(9) . . ?
N15 Co3 O13 89.34(9) 1_455 2_655 ?
N15 Co3 O14 86.53(10) 1_455 2_655 ?
N15 Co3 O17 94.74(9) 1_455 2_645 ?
N15 Co3 O18 90.04(10) 1_455 . ?
N15 Co3 N12 175.66(10) 1_455 . ?
C00S Co3 O13 30.16(9) 2_655 2_655 ?
C00S Co3 O14 30.16(9) 2_655 2_655 ?
C00S Co3 O17 124.78(10) 2_655 2_645 ?
C00S Co3 O18 121.69(10) 2_655 . ?
C00S Co3 N12 95.54(10) 2_655 . ?
C00S Co3 N15 86.08(10) 2_655 1_455 ?
C022 O5 Co1 89.0(2) . 1_565 ?
C022 O6 Co1 89.2(2) . 1_565 ?
C00P O7 Co1 140.0(2) . . ?
C00P O8 Co2 129.2(2) . . ?
C01B O9 Co2 89.25(19) . 1_545 ?
C01B O10 Co2 90.4(2) . 1_545 ?
C00S O13 Co3 88.10(18) . 2_655 ?
C00S O14 Co3 90.9(2) . 2_655 ?
C00Q O17 Co3 128.1(2) . 2_645 ?
C00Q O18 Co3 144.0(2) . . ?
C01I N00W C00P 120.3(3) . . ?
C012 N00W C00P 121.3(3) . . ?
C012 N00W C01I 118.3(3) . . ?
C02G N2 Co1 122.6(2) . . ?
C03H N2 Co1 120.3(3) . . ?
C03H N2 C02G 116.9(3) . . ?
C03D N3 N4 113.6(4) . . ?
C02D N4 N3 112.3(4) . . ?
C028 N5 Co1 119.6(2) . 1_455 ?
C034 N5 Co1 123.3(2) . 1_455 ?
C034 N5 C028 117.0(3) . . ?
C011 N6 C01D 119.0(3) . . ?
C023 N6 C01D 120.9(3) . . ?
C023 N6 C011 119.6(3) . . ?
C02O N7 Co2 119.2(2) . . ?
C024 N7 Co2 123.5(2) . . ?
C024 N7 C02O 117.2(3) . . ?
C01X N8 N9 114.2(3) . . ?
C02L N9 N8 115.5(3) . . ?
C01F N10 Co2 120.4(2) . 1_655 ?
C02K N10 Co2 122.9(2) . 1_655 ?
C02K N10 C01F 116.7(3) . . ?
C01Q N11 C00V 119.7(3) . . ?
C01R N11 C00V 119.7(3) . . ?
C01R N11 C01Q 120.5(3) . . ?
C01K N12 Co3 123.7(2) . . ?
C026 N12 Co3 119.5(2) . . ?
C026 N12 C01K 116.8(3) . . ?
C01S N13 N14 112.2(3) . . ?
C01E N14 N13 115.3(3) . . ?
C01N N15 Co3 121.6(2) . 1_655 ?
C021 N15 Co3 121.4(2) . 1_655 ?
C021 N15 C01N 117.0(3) . . ?
C029 N19 C03A 120.3(3) . . ?
C031 N19 C03A 120.4(3) . . ?
C031 N19 C029 118.9(3) . . ?
O8 C00P O7 124.5(3) . . ?
N00W C00P O7 118.9(3) . . ?
N00W C00P O8 116.7(3) . . ?
O18 C00Q O17 124.3(3) . . ?
C00X C00Q O17 117.7(3) . . ?
C00X C00Q O18 117.9(3) . . ?
O13 C00S Co3 61.75(16) . 2_655 ?
O14 C00S Co3 58.96(16) . 2_655 ?
O14 C00S O13 120.5(3) . . ?
C013 C00S Co3 174.6(2) . 2_655 ?
C013 C00S O13 120.0(3) . . ?
C013 C00S O14 119.5(3) . . ?
C01G C00V N11 120.6(3) . . ?
C01H C00V N11 120.5(3) . . ?
C01H C00V C01G 118.8(3) . . ?
C014 C00X C00Q 120.7(3) . . ?
C018 C00X C00Q 120.7(3) . . ?
C018 C00X C014 118.6(3) . . ?
C01L C01A H01A 119.7(2) . . ?
C016 C01A H01A 119.7(2) . . ?
C016 C01A C01L 120.6(3) . . ?
O9 C01B Co2 60.55(16) . 1_545 ?
O10 C01B Co2 59.72(17) . 1_545 ?
O10 C01B O9 120.1(3) . . ?
C016 C01B Co2 175.4(2) . 1_545 ?
C016 C01B O9 119.2(3) . . ?
C016 C01B O10 120.7(3) . . ?
C01T C01C H01C 119.8(2) . . ?
C013 C01C H01C 119.80(19) . . ?
C013 C01C C01T 120.4(3) . . ?
C01M C01D N6 120.0(3) . . ?
C01O C01D N6 120.1(3) . . ?
C01O C01D C01M 119.8(3) . . ?
C02Y C01E N14 115.2(3) . . ?
C025 C01E N14 125.7(3) . . ?
C025 C01E C02Y 119.0(3) . . ?
H01F C01F N10 118.1(2) . . ?
C02P C01F N10 123.7(4) . . ?
C02P C01F H01F 118.1(2) . . ?
H01G C01G C00V 119.82(19) . . ?
C018 C01G C00V 120.4(3) . . ?
C018 C01G H01G 119.82(19) . . ?
H01H C01H C00V 119.94(18) . . ?
C014 C01H C00V 120.1(3) . . ?
C014 C01H H01H 119.94(19) . . ?
H01I C01I N00W 119.98(19) . . ?
C01O C01I N00W 120.0(3) . . ?
C01O C01I H01I 120.0(2) . . ?
C02H C01J C01P 120.2(3) . . ?
C032 C01J C01P 121.3(3) . . ?
C032 C01J C02H 118.5(3) . . ?
H01K C01K N12 118.17(18) . . ?
C02B C01K N12 123.7(3) . . ?
C02B C01K H01K 118.2(2) . . ?
H01L C01L C01A 119.6(2) . . ?
C011 C01L C01A 120.9(3) . . ?
C011 C01L H01L 119.57(18) . . ?
H01M C01M C01D 120.2(2) . . ?
C012 C01M C01D 119.6(3) . . ?
C012 C01M H01M 120.20(19) . . ?
H01N C01N N15 118.10(19) . . ?
C02Y C01N N15 123.8(3) . . ?
C02Y C01N H01N 118.1(2) . . ?
C01I C01O C01D 120.6(3) . . ?
H01O C01O C01D 119.72(19) . . ?
H01O C01O C01I 119.7(2) . . ?
O2 C01P O1 125.0(3) . . ?
C01J C01P O1 117.2(3) . . ?
C01J C01P O2 117.8(3) . . ?
C02N C01Q N11 120.2(3) . . ?
C02V C01Q N11 121.4(3) . . ?
C02V C01Q C02N 118.4(3) . . ?
C01T C01R N11 120.6(3) . . ?
C027 C01R N11 120.3(3) . . ?
C027 C01R C01T 119.1(3) . . ?
C02B C01S N13 124.6(3) . . ?
C02Q C01S N13 117.1(3) . . ?
C02Q C01S C02B 118.2(3) . . ?
C01R C01T C01C 120.4(3) . . ?
H01T C01T C01C 119.8(2) . . ?
H01T C01T C01R 119.79(18) . . ?
C02E C01V H01V 119.6(2) . . ?
C016 C01V H01V 119.59(18) . . ?
C016 C01V C02E 120.8(3) . . ?
C02I C01X N8 124.3(3) . . ?
C02X C01X N8 116.8(3) . . ?
C02X C01X C02I 118.8(3) . . ?
C022 C01Y C02W 121.0(3) . . ?
C037 C01Y C02W 118.1(3) . . ?
C037 C01Y C022 120.9(4) . . ?
C02H C01Z H01Z 119.8(2) . . ?
C029 C01Z H01Z 119.8(2) . . ?
C029 C01Z C02H 120.3(3) . . ?
C01S C02B C01K 118.6(3) . . ?
H02B C02B C01K 120.7(2) . . ?
H02B C02B C01S 120.71(19) . . ?
C02D C02C H02C 120.7(2) . . ?
C028 C02C H02C 120.7(2) . . ?
C028 C02C C02D 118.6(4) . . ?
C02C C02D N4 115.6(4) . . ?
C03I C02D N4 125.5(4) . . ?
C03I C02D C02C 118.9(4) . . ?
H02E C02E C01V 120.1(2) . . ?
C011 C02E C01V 119.8(3) . . ?
C011 C02E H02E 120.1(2) . . ?
H02G C02G N2 118.2(2) . . ?
C03F C02G N2 123.5(4) . . ?
C03F C02G H02G 118.2(3) . . ?
C01Z C02H C01J 121.4(3) . . ?
H02H C02H C01J 119.3(2) . . ?
H02H C02H C01Z 119.3(2) . . ?
H02I C02I C01X 120.8(2) . . ?
C024 C02I C01X 118.5(3) . . ?
C024 C02I H02I 120.8(2) . . ?
C02V C02J H02J 120.2(2) . . ?
C020 C02J H02J 120.2(2) . . ?
C020 C02J C02V 119.7(4) . . ?
H02K C02K N10 117.9(2) . . ?
C030 C02K N10 124.2(4) . . ?
C030 C02K H02K 117.9(2) . . ?
C02P C02L N9 116.2(3) . . ?
C030 C02L N9 125.1(4) . . ?
C030 C02L C02P 118.7(3) . . ?
C02S C02M C02R 120.2(4) . . ?
C03K C02M C02R 119.0(4) . . ?
C03K C02M C02S 120.8(4) . . ?
H02N C02N C01Q 120.1(2) . . ?
C036 C02N C01Q 119.7(4) . . ?
C036 C02N H02N 120.1(2) . . ?
H02O C02O N7 118.47(19) . . ?
C02X C02O N7 123.1(3) . . ?
C02X C02O H02O 118.5(2) . . ?
C02L C02P C01F 118.6(4) . . ?
H02P C02P C01F 120.7(2) . . ?
H02P C02P C02L 120.7(2) . . ?
H02Q C02Q C01S 120.3(2) . . ?
C026 C02Q C01S 119.3(3) . . ?
C026 C02Q H02Q 120.3(2) . . ?
H02R C02R C02M 119.9(2) . . ?
C03G C02R C02M 120.3(4) . . ?
C03G C02R H02R 119.9(3) . . ?
O4 C02S O3 121.2(4) . . ?
C02M C02S O3 122.5(4) . . ?
C02M C02S O4 116.2(4) . . ?
C033 C02T C02U 120.4(4) . . ?
C039 C02T C02U 118.7(4) . . ?
C039 C02T C033 120.9(4) . . ?
H02U C02U C02T 120.2(2) . . ?
C038 C02U C02T 119.6(4) . . ?
C038 C02U H02U 120.2(2) . . ?
C02J C02V C01Q 121.2(4) . . ?
H02V C02V C01Q 119.4(2) . . ?
H02V C02V C02J 119.4(2) . . ?
H02W C02W C01Y 119.3(2) . . ?
C035 C02W C01Y 121.3(4) . . ?
C035 C02W H02W 119.3(2) . . ?
C02O C02X C01X 118.7(3) . . ?
H02X C02X C01X 120.6(2) . . ?
H02X C02X C02O 120.6(2) . . ?
C01N C02Y C01E 119.0(3) . . ?
H02Y C02Y C01E 120.5(2) . . ?
H02Y C02Y C01N 120.5(2) . . ?
C023 C02Z H02Z 119.6(2) . . ?
C039 C02Z H02Z 119.6(2) . . ?
C039 C02Z C023 120.7(4) . . ?
C03E C03A N19 121.7(3) . . ?
C035 C03A N19 119.3(4) . . ?
C035 C03A C03E 118.9(3) . . ?
O16 C03B O15 123.1(4) . . ?
C020 C03B O15 119.4(4) . . ?
C020 C03B O16 117.5(4) . . ?
C029 C03C H03C 119.6(2) . . ?
C032 C03C H03C 119.6(2) . . ?
C032 C03C C029 120.7(4) . . ?
C03F C03D N3 124.4(4) . . ?
C03J C03D N3 117.0(4) . . ?
C03J C03D C03F 118.7(4) . . ?
H03E C03E C03A 120.0(2) . . ?
C037 C03E C03A 120.0(4) . . ?
C037 C03E H03E 120.0(2) . . ?
C03D C03F C02G 118.8(4) . . ?
H03F C03F C02G 120.6(3) . . ?
H03F C03F C03D 120.6(2) . . ?
H03G C03G C02R 119.7(3) . . ?
C031 C03G C02R 120.6(4) . . ?
C031 C03G H03G 119.7(3) . . ?
H03H C03H N2 117.9(2) . . ?
C03J C03H N2 124.2(4) . . ?
C03J C03H H03H 117.9(3) . . ?
H03I C03I C02D 120.7(2) . . ?
C034 C03I C02D 118.6(4) . . ?
C034 C03I H03I 120.7(2) . . ?
C03H C03J C03D 117.8(4) . . ?
H03J C03J C03D 121.1(2) . . ?
H03J C03J C03H 121.1(3) . . ?
H03K C03K C02M 119.7(3) . . ?
C03L C03K C02M 120.7(4) . . ?
C03L C03K H03K 119.7(3) . . ?
H03L C03L C03K 119.9(3) . . ?
C031 C03L C03K 120.2(4) . . ?
C031 C03L H03L 119.9(3) . . ?
C01L C011 N6 121.2(3) . . ?
C02E C011 N6 119.8(3) . . ?
C02E C011 C01L 119.0(3) . . ?
C01M C012 N00W 121.6(3) . . ?
H012 C012 N00W 119.19(18) . . ?
H012 C012 C01M 119.19(19) . . ?
C01C C013 C00S 119.8(3) . . ?
C017 C013 C00S 121.2(3) . . ?
C017 C013 C01C 119.0(3) . . ?
C01H C014 C00X 121.2(3) . . ?
H014 C014 C00X 119.42(18) . . ?
H014 C014 C01H 119.42(19) . . ?
C01B C016 C01A 120.5(3) . . ?
C01V C016 C01A 118.8(3) . . ?
C01V C016 C01B 120.6(3) . . ?
H017 C017 C013 119.56(18) . . ?
C027 C017 C013 120.9(3) . . ?
C027 C017 H017 119.6(2) . . ?
C01G C018 C00X 120.9(3) . . ?
H018 C018 C00X 119.54(17) . . ?
H018 C018 C01G 119.54(19) . . ?
C03B C020 C02J 118.7(4) . . ?
C036 C020 C02J 119.2(4) . . ?
C036 C020 C03B 122.0(4) . . ?
H021 C021 N15 118.25(19) . . ?
C025 C021 N15 123.5(3) . . ?
C025 C021 H021 118.2(2) . . ?
O5 C022 Co1 60.55(19) . 1_565 ?
O6 C022 Co1 60.57(18) . 1_565 ?
O6 C022 O5 120.9(3) . . ?
C01Y C022 Co1 174.6(3) . 1_565 ?
C01Y C022 O5 119.5(4) . . ?
C01Y C022 O6 119.6(3) . . ?
C02Z C023 N6 120.1(3) . . ?
C038 C023 N6 122.3(3) . . ?
C038 C023 C02Z 117.6(4) . . ?
C02I C024 N7 123.7(3) . . ?
H024 C024 N7 118.15(18) . . ?
H024 C024 C02I 118.1(2) . . ?
C021 C025 C01E 117.7(3) . . ?
H025 C025 C01E 121.2(2) . . ?
H025 C025 C021 121.2(2) . . ?
C02Q C026 N12 123.4(3) . . ?
H026 C026 N12 118.32(18) . . ?
H026 C026 C02Q 118.3(2) . . ?
C017 C027 C01R 120.1(3) . . ?
H027 C027 C01R 119.94(19) . . ?
H027 C027 C017 119.9(2) . . ?
C02C C028 N5 123.8(4) . . ?
H028 C028 N5 118.1(2) . . ?
H028 C028 C02C 118.1(2) . . ?
C01Z C029 N19 121.0(3) . . ?
C03C C029 N19 120.6(4) . . ?
C03C C029 C01Z 118.4(3) . . ?
C02L C030 C02K 118.1(4) . . ?
H030 C030 C02K 121.0(2) . . ?
H030 C030 C02L 121.0(2) . . ?
C03G C031 N19 120.3(4) . . ?
C03L C031 N19 120.5(4) . . ?
C03L C031 C03G 119.2(4) . . ?
C03C C032 C01J 120.5(4) . . ?
H032 C032 C01J 119.8(2) . . ?
H032 C032 C03C 119.8(2) . . ?
O12 C033 O11 122.1(4) . . ?
C02T C033 O11 116.6(4) . . ?
C02T C033 O12 121.3(4) . . ?
C03I C034 N5 123.0(4) . . ?
H034 C034 N5 118.5(2) . . ?
H034 C034 C03I 118.5(2) . . ?
C03A C035 C02W 120.1(4) . . ?
H035 C035 C02W 119.9(2) . . ?
H035 C035 C03A 119.9(2) . . ?
C020 C036 C02N 121.6(4) . . ?
H036 C036 C02N 119.2(2) . . ?
H036 C036 C020 119.2(2) . . ?
C03E C037 C01Y 121.5(4) . . ?
H037 C037 C01Y 119.2(2) . . ?
H037 C037 C03E 119.2(2) . . ?
C023 C038 C02U 121.8(4) . . ?
H038 C038 C02U 119.1(2) . . ?
H038 C038 C023 119.1(2) . . ?
C02Z C039 C02T 121.5(4) . . ?
H039 C039 C02T 119.2(2) . . ?
H039 C039 C02Z 119.2(2) . . ?

loop_
_geom_bond_atom_site_label_1
_geom_bond_atom_site_label_2
_geom_bond_distance
_geom_bond_site_symmetry_2
_geom_bond_publ_flag
Co1 O1 2.029(2) . ?
Co1 O5 2.160(3) 1_545 ?
Co1 O6 2.160(2) 1_545 ?
Co1 O7 2.019(2) . ?
Co1 N2 2.168(3) . ?
Co1 N5 2.189(3) 1_655 ?
Co1 C022 2.480(4) 1_545 ?
Co2 O2 2.001(2) . ?
Co2 O8 2.026(2) . ?
Co2 O9 2.184(2) 1_565 ?
Co2 O10 2.166(2) 1_565 ?
Co2 N7 2.171(3) . ?
Co2 N10 2.187(3) 1_455 ?
Co2 C01B 2.508(3) 1_565 ?
O1 C01P 1.255(4) . ?
O2 C01P 1.250(4) . ?
O3 C02S 1.210(5) . ?
Co3 O13 2.200(2) 2_655 ?
Co3 O14 2.139(2) 2_655 ?
Co3 O17 2.032(2) 2_645 ?
Co3 O18 2.000(2) . ?
Co3 N12 2.165(2) . ?
Co3 N15 2.185(3) 1_455 ?
Co3 C00S 2.496(3) 2_655 ?
O4 C02S 1.283(5) . ?
O5 C022 1.256(4) . ?
O6 C022 1.249(4) . ?
O7 C00P 1.255(4) . ?
O8 C00P 1.259(3) . ?
O9 C01B 1.262(4) . ?
O10 C01B 1.250(4) . ?
O11 C033 1.289(5) . ?
O12 C033 1.240(5) . ?
O13 C00S 1.255(4) . ?
O14 C00S 1.254(4) . ?
O15 C03B 1.243(5) . ?
O16 C03B 1.265(5) . ?
O17 C00Q 1.262(3) . ?
O18 C00Q 1.252(3) . ?
N00W C00P 1.498(4) . ?
N00W C01I 1.405(4) . ?
N00W C012 1.385(4) . ?
N2 C02G 1.316(5) . ?
N2 C03H 1.332(5) . ?
N3 N4 1.208(5) . ?
N3 C03D 1.448(5) . ?
N4 C02D 1.449(5) . ?
N5 C028 1.324(4) . ?
N5 C034 1.332(4) . ?
N6 C01D 1.420(4) . ?
N6 C011 1.432(4) . ?
N6 C023 1.430(4) . ?
N7 C02O 1.343(4) . ?
N7 C024 1.335(4) . ?
N8 N9 1.210(4) . ?
N8 C01X 1.427(4) . ?
N9 C02L 1.434(5) . ?
N10 C01F 1.325(4) . ?
N10 C02K 1.324(4) . ?
N11 C00V 1.414(4) . ?
N11 C01Q 1.425(4) . ?
N11 C01R 1.423(4) . ?
N12 C01K 1.343(4) . ?
N12 C026 1.336(4) . ?
N13 N14 1.218(4) . ?
N13 C01S 1.430(4) . ?
N14 C01E 1.434(4) . ?
N15 C01N 1.330(4) . ?
N15 C021 1.339(4) . ?
N19 C03A 1.416(4) . ?
N19 C029 1.415(4) . ?
N19 C031 1.425(5) . ?
C00Q C00X 1.491(4) . ?
C00S C013 1.494(4) . ?
C00V C01G 1.385(4) . ?
C00V C01H 1.398(4) . ?
C00X C014 1.384(4) . ?
C00X C018 1.384(4) . ?
C01A H01A 0.9300 . ?
C01A C01L 1.379(4) . ?
C01A C016 1.383(4) . ?
C01B C016 1.496(4) . ?
C01C H01C 0.9300 . ?
C01C C01T 1.391(4) . ?
C01C C013 1.386(4) . ?
C01D C01M 1.391(4) . ?
C01D C01O 1.378(5) . ?
C01E C02Y 1.372(5) . ?
C01E C025 1.389(5) . ?
C01F H01F 0.9300 . ?
C01F C02P 1.374(5) . ?
C01G H01G 0.9300 . ?
C01G C018 1.383(4) . ?
C01H H01H 0.9300 . ?
C01H C014 1.376(4) . ?
C01I H01I 0.9300 . ?
C01I C01O 1.391(5) . ?
C01J C01P 1.494(4) . ?
C01J C02H 1.381(4) . ?
C01J C032 1.377(5) . ?
C01K H01K 0.9300 . ?
C01K C02B 1.378(4) . ?
C01L H01L 0.9300 . ?
C01L C011 1.381(5) . ?
C01M H01M 0.9300 . ?
C01M C012 1.381(4) . ?
C01N H01N 0.9300 . ?
C01N C02Y 1.369(5) . ?
C01O H01O 0.9300 . ?
C01Q C02N 1.396(5) . ?
C01Q C02V 1.393(5) . ?
C01R C01T 1.377(5) . ?
C01R C027 1.393(4) . ?
C01S C02B 1.380(5) . ?
C01S C02Q 1.386(5) . ?
C01T H01T 0.9300 . ?
C01V H01V 0.9300 . ?
C01V C02E 1.394(4) . ?
C01V C016 1.381(5) . ?
C01X C02I 1.379(5) . ?
C01X C02X 1.390(5) . ?
C01Y C02W 1.374(5) . ?
C01Y C022 1.496(5) . ?
C01Y C037 1.387(5) . ?
C01Z H01Z 0.9300 . ?
C01Z C02H 1.373(5) . ?
C01Z C029 1.389(5) . ?
C02B H02B 0.9300 . ?
C02C H02C 0.9300 . ?
C02C C02D 1.368(5) . ?
C02C C028 1.378(5) . ?
C02D C03I 1.370(5) . ?
C02E H02E 0.9300 . ?
C02E C011 1.388(4) . ?
C02G H02G 0.9300 . ?
C02G C03F 1.375(5) . ?
C02H H02H 0.9300 . ?
C02I H02I 0.9300 . ?
C02I C024 1.379(4) . ?
C02J H02J 0.9300 . ?
C02J C02V 1.376(5) . ?
C02J C020 1.395(5) . ?
C02K H02K 0.9300 . ?
C02K C030 1.371(5) . ?
C02L C02P 1.370(5) . ?
C02L C030 1.379(5) . ?
C02M C02R 1.380(5) . ?
C02M C02S 1.477(5) . ?
C02M C03K 1.369(6) . ?
C02N H02N 0.9300 . ?
C02N C036 1.380(5) . ?
C02O H02O 0.9300 . ?
C02O C02X 1.377(5) . ?
C02P H02P 0.9300 . ?
C02Q H02Q 0.9300 . ?
C02Q C026 1.369(5) . ?
C02R H02R 0.9300 . ?
C02R C03G 1.374(5) . ?
C02T C02U 1.390(5) . ?
C02T C033 1.461(5) . ?
C02T C039 1.384(5) . ?
C02U H02U 0.9300 . ?
C02U C038 1.388(5) . ?
C02V H02V 0.9300 . ?
C02W H02W 0.9300 . ?
C02W C035 1.386(5) . ?
C02X H02X 0.9300 . ?
C02Y H02Y 0.9300 . ?
C02Z H02Z 0.9300 . ?
C02Z C023 1.394(5) . ?
C02Z C039 1.372(5) . ?
C03A C03E 1.383(5) . ?
C03A C035 1.392(5) . ?
C03B C020 1.480(5) . ?
C03C H03C 0.9300 . ?
C03C C029 1.380(5) . ?
C03C C032 1.391(5) . ?
C03D C03F 1.370(5) . ?
C03D C03J 1.383(6) . ?
C03E H03E 0.9300 . ?
C03E C037 1.384(5) . ?
C03F H03F 0.9300 . ?
C03G H03G 0.9300 . ?
C03G C031 1.376(6) . ?
C03H H03H 0.9300 . ?
C03H C03J 1.365(6) . ?
C03I H03I 0.9300 . ?
C03I C034 1.391(5) . ?
C03J H03J 0.9300 . ?
C03K H03K 0.9300 . ?
C03K C03L 1.382(6) . ?
C03L H03L 0.9300 . ?
C03L C031 1.371(6) . ?
C012 H012 0.9300 . ?
C013 C017 1.378(4) . ?
C014 H014 0.9300 . ?
C017 H017 0.9300 . ?
C017 C027 1.383(4) . ?
C018 H018 0.9300 . ?
C020 C036 1.366(5) . ?
C021 H021 0.9300 . ?
C021 C025 1.389(5) . ?
C023 C038 1.393(5) . ?
C024 H024 0.9300 . ?
C025 H025 0.9300 . ?
C026 H026 0.9300 . ?
C027 H027 0.9300 . ?
C028 H028 0.9300 . ?
C030 H030 0.9300 . ?
C032 H032 0.9300 . ?
C034 H034 0.9300 . ?
C035 H035 0.9300 . ?
C036 H036 0.9300 . ?
C037 H037 0.9300 . ?
C038 H038 0.9300 . ?
C039 H039 0.9300 . ?

loop_
_smtbx_masks_void_nr
_smtbx_masks_void_average_x
_smtbx_masks_void_average_y
_smtbx_masks_void_average_z
_smtbx_masks_void_volume
_smtbx_masks_void_count_electrons
_smtbx_masks_void_content
1 -0.521 -0.500 0.500 991.9 195.0 ?
2 -0.128 0.252 0.116 57.1 0.0 ?
3 0.128 0.748 0.884 57.1 0.0 ?
4 0.500 1.000 0.000 59.2 0.0 ?
